data_7242639
loop_
_publ_author_name
'Bertini, Simone'
'Rahaman, Motiar'
'Dutta, Abhijit'
'Schollhammer, Philippe'
'Rudnev, Alexander V.'
'Gloaguen, Fredric'
'Broekmann, Peter'
'Albrecht, Martin'

_publ_section_title
;
 Oxo-functionalised mesoionic NHC nickel complexes for selective
 electrocatalytic reduction of CO2 to formate
;
_journal_issue 9
_journal_name_full 'Green Chemistry'
_journal_page_first 3365
_journal_page_last 3373
_journal_paper_doi 10.1039/D1GC00388G
_journal_volume 23
_journal_year 2021
_chemical_formula_moiety 'C20 H18 N4 Ni O2, 2(C H Cl3)'
_chemical_formula_sum 'C22 H20 Cl6 N4 Ni O2'
_chemical_formula_weight 643.83
_space_group_crystal_system monoclinic
_space_group_IT_number 15
_space_group_name_Hall '-I 2ya'
_space_group_name_H-M_alt 'I 1 2/a 1'
_atom_sites_solution_hydrogens mixed
_atom_sites_solution_primary dual
_audit_creation_date 2021-03-30
_audit_creation_method
;
Olex2 1.3
(compiled 2020.11.12 svn.r5f609507 for OlexSys, GUI svn.r6272)
;
_audit_update_record
;
2021-03-30 deposited with the CCDC.	2021-04-12 downloaded from the CCDC.
;
_cell_angle_alpha 90
_cell_angle_beta 107.022(2)
_cell_angle_gamma 90
_cell_formula_units_Z 4
_cell_length_a 15.0319(3)
_cell_length_b 11.2984(2)
_cell_length_c 16.0579(3)
_cell_measurement_reflns_used 7500
_cell_measurement_temperature 173.15
_cell_measurement_theta_max 28.04
_cell_measurement_theta_min 2.217
_cell_volume 2607.74(9)
_computing_molecular_graphics 'Olex2 1.3 (Dolomanov et al., 2009)'
_computing_publication_material 'Olex2 1.3 (Dolomanov et al., 2009)'
_computing_structure_refinement 'SHELXL 2014/7 (Sheldrick, 2015)'
_computing_structure_solution 'SHELXT  (Sheldrick, 2015)'
_diffrn_ambient_temperature 173.15
_diffrn_measured_fraction_theta_full 1.000
_diffrn_measured_fraction_theta_max 0.922
_diffrn_measurement_device_type 'SuperNova, Single source at offset, Eos'
_diffrn_radiation_type MoK\a
_diffrn_radiation_wavelength 0.71073
_diffrn_reflns_av_R_equivalents 0.0197
_diffrn_reflns_av_unetI/netI 0.0178
_diffrn_reflns_Laue_measured_fraction_full 1.000
_diffrn_reflns_Laue_measured_fraction_max 0.922
_diffrn_reflns_limit_h_max 17
_diffrn_reflns_limit_h_min -19
_diffrn_reflns_limit_k_max 14
_diffrn_reflns_limit_k_min -14
_diffrn_reflns_limit_l_max 21
_diffrn_reflns_limit_l_min -20
_diffrn_reflns_number 11375
_diffrn_reflns_point_group_measured_fraction_full 1.000
_diffrn_reflns_point_group_measured_fraction_max 0.922
_diffrn_reflns_theta_full 25.242
_diffrn_reflns_theta_max 28.150
_diffrn_reflns_theta_min 2.238
_exptl_absorpt_coefficient_mu 1.388
_exptl_absorpt_correction_T_max 1
_exptl_absorpt_correction_T_min 0.507
_exptl_absorpt_correction_type gaussian
_exptl_absorpt_process_details
;
        CrysAlisPro 1.171.38.46 (Rigaku Oxford Diffraction, 2015)
Numerical absorption correction based on gaussian integration over
                        a multifaceted crystal model
        Empirical absorption correction using spherical harmonics,
 implemented in SCALE3 ABSPACK scaling algorithm.
;
_exptl_crystal_colour 'clear light yellow'
_exptl_crystal_colour_lustre clear
_exptl_crystal_colour_modifier light
_exptl_crystal_colour_primary yellow
_exptl_crystal_density_diffrn 1.640
_exptl_crystal_description prism
_exptl_crystal_F_000 1304
_exptl_crystal_size_max 0.532
_exptl_crystal_size_mid 0.158
_exptl_crystal_size_min 0.071
_refine_diff_density_max 0.654
_refine_diff_density_min -0.800
_refine_diff_density_rms 0.067
_refine_ls_extinction_method none
_refine_ls_goodness_of_fit_ref 1.065
_refine_ls_hydrogen_treatment mixed
_refine_ls_matrix_type full
_refine_ls_number_parameters 205
_refine_ls_number_reflns 2948
_refine_ls_number_restraints 59
_refine_ls_restrained_S_all 1.917
_refine_ls_R_factor_all 0.0462
_refine_ls_R_factor_gt 0.0430
_refine_ls_shift/su_max 0.001
_refine_ls_shift/su_mean 0.000
_refine_ls_structure_factor_coef Fsqd
_refine_ls_weighting_details 'w=1/[\s^2^(Fo^2^)+(0.0434P)^2^+7.0737P] where P=(Fo^2^+2Fc^2^)/3'
_refine_ls_weighting_scheme calc
_refine_ls_wR_factor_gt 0.1041
_refine_ls_wR_factor_ref 0.1064
_reflns_Friedel_coverage 0.000
_reflns_number_gt 2712
_reflns_number_total 2948
_reflns_threshold_expression 'I > 2\s(I)'
_cod_data_source_file d1gc00388g2.cif
_cod_data_source_block 17ma160_sb380
_cod_depositor_comments 'Adding full bibliography for 7242639--7242644.cif.'
_cod_database_code 7242639
_shelx_shelxl_version_number 2014/7
_shelx_space_group_comment
;
The symmetry employed for this shelxl refinement is uniquely defined
by the following loop, which should always be used as a source of
symmetry information in preference to the above space-group names.
They are only intended as comments.
;
_shelx_estimated_absorpt_t_max 0.908
_shelx_estimated_absorpt_t_min 0.526
_olex2_refinement_description
;
1. Fixed Uiso
 At 1.2 times of:
  All C(H) groups
 At 1.5 times of:
  All C(H,H,H) groups
2. Restrained distances
 Cl7-C1S
 1.75 with sigma of 0.02
 C1S-Cl1 \\sim C1S-Cl2 \\sim C1S-Cl3 \\sim C1S-Cl4 \\sim C1S-Cl5 \\sim C1S-Cl6
 with sigma of 0.01
3. Uiso/Uaniso restraints and constraints
Uanis(Cl1) \\sim Ueq, Uanis(Cl2) \\sim Ueq, Uanis(Cl3) \\sim Ueq, Uanis(Cl4)
\\sim Ueq, Uanis(Cl5) \\sim Ueq, Uanis(Cl6) \\sim Ueq: with sigma of 0.005 and
sigma for terminal atoms of 0.01
Uanis(Cl7) \\sim Ueq: with sigma of 0.01 and sigma for terminal atoms of 0.002
4. Others
 1*[Sof(Cl2)]+1*[Sof(Cl5)]+1*[Sof(Cl7)]=1 with esd of 0.0001
 Sof(Cl4)=1-FVAR(1)
 Sof(Cl3)=FVAR(1)
 Sof(Cl6)=1-FVAR(2)
 Sof(Cl1)=FVAR(2)
5.a Aromatic/amide H refined with riding coordinates:
 C2(H2), C3(H3), C4(H4), C5(H5), C7(H7), C8(H8)
5.b Idealised Me refined as rotating group:
 C10(H10A,H10B,H10C)
;
_olex2_submission_special_instructions 'No special instructions were received'

loop_
_space_group_symop_operation_xyz
'x, y, z'
'-x+1/2, y, -z'
'x+1/2, y+1/2, z+1/2'
'-x+1, y+1/2, -z+1/2'
'-x, -y, -z'
'x-1/2, -y, z'
'-x+1/2, -y+1/2, -z+1/2'
'x, -y+1/2, z+1/2'

loop_
_atom_site_label
_atom_site_type_symbol
_atom_site_fract_x
_atom_site_fract_y
_atom_site_fract_z
_atom_site_U_iso_or_equiv
_atom_site_adp_type
_atom_site_occupancy
_atom_site_site_symmetry_order
_atom_site_calc_flag
_atom_site_refinement_flags_posn
_atom_site_refinement_flags_adp
_atom_site_refinement_flags_occupancy
_atom_site_disorder_assembly
_atom_site_disorder_group
C1 C 0.65114(17) 0.4512(2) 0.84212(14) 0.0299(5) Uani 1 1 d . . . . .
C2 C 0.6053(2) 0.5529(2) 0.80040(16) 0.0393(6) Uani 1 1 d . . . . .
H2 H 0.6230 0.6282 0.8263 0.047 Uiso 1 1 calc R U . . .
C3 C 0.5349(2) 0.5461(2) 0.72265(16) 0.0405(6) Uani 1 1 d . . . . .
H3 H 0.5061 0.6165 0.6953 0.049 Uiso 1 1 calc R U . . .
C4 C 0.50625(18) 0.4377(3) 0.68427(16) 0.0399(6) Uani 1 1 d . . . . .
H4 H 0.4558 0.4332 0.6323 0.048 Uiso 1 1 calc R U . . .
C5 C 0.55138(16) 0.3361(2) 0.72198(15) 0.0315(5) Uani 1 1 d . . . . .
H5 H 0.5327 0.2614 0.6954 0.038 Uiso 1 1 calc R U . . .
C6 C 0.62429(15) 0.34286(19) 0.79905(13) 0.0246(4) Uani 1 1 d . . . . .
C7 C 0.68772(17) 0.1441(2) 0.78010(14) 0.0280(5) Uani 1 1 d . . . . .
H7 H 0.6536 0.1306 0.7210 0.034 Uiso 1 1 calc R U . . .
C8 C 0.75383(17) 0.0746(2) 0.83022(15) 0.0302(5) Uani 1 1 d . . . . .
H8 H 0.7755 0.0020 0.8134 0.036 Uiso 1 1 calc R U . . .
C9 C 0.73810(14) 0.23019(18) 0.91300(13) 0.0221(4) Uani 1 1 d . . . . .
C10 C 0.86104(17) 0.0800(2) 0.98168(16) 0.0359(5) Uani 1 1 d . . . . .
H10A H 0.8924 0.1445 1.0198 0.054 Uiso 1 1 calc R U . . .
H10B H 0.9056 0.0399 0.9573 0.054 Uiso 1 1 calc R U . . .
H10C H 0.8362 0.0232 1.0154 0.054 Uiso 1 1 calc R U . . .
N1 N 0.67846(12) 0.24011(16) 0.83100(11) 0.0225(4) Uani 1 1 d . . . . .
N2 N 0.78490(13) 0.12796(16) 0.91109(12) 0.0254(4) Uani 1 1 d . . . . .
Ni1 Ni 0.7500 0.34071(3) 1.0000 0.02330(13) Uani 1 2 d S T P . .
O1 O 0.71743(14) 0.46194(14) 0.91701(10) 0.0381(4) Uani 1 1 d . . . . .
C1S C 0.3751(3) 0.3551(3) 0.9374(2) 0.0796(14) Uani 1 1 d D . . . .
Cl1 Cl 0.38723(14) 0.37707(18) 0.84061(10) 0.0719(7) Uani 0.635(4) 1 d D U P A 1
Cl2 Cl 0.3253(2) 0.2361(2) 0.9662(3) 0.1107(13) Uani 0.470(3) 1 d D U P A 1
Cl3 Cl 0.50242(18) 0.3445(2) 1.01307(14) 0.0901(10) Uani 0.501(3) 1 d D U P A 1
Cl4 Cl 0.42444(17) 0.26533(19) 1.01216(12) 0.0733(8) Uani 0.499(3) 1 d D U P A 2
Cl5 Cl 0.3035(3) 0.2785(4) 0.8374(2) 0.120(2) Uani 0.364(3) 1 d D U P A 2
Cl6 Cl 0.4432(3) 0.4465(5) 0.8962(4) 0.117(2) Uani 0.365(4) 1 d D U P A 2
Cl7 Cl 0.2735(6) 0.2208(7) 0.8835(7) 0.088(2) Uani 0.166(3) 1 d D U P A 3
H1S H 0.341(3) 0.405(4) 0.953(3) 0.073(12) Uiso 1 1 d . . . . .

loop_
_atom_site_aniso_label
_atom_site_aniso_U_11
_atom_site_aniso_U_22
_atom_site_aniso_U_33
_atom_site_aniso_U_23
_atom_site_aniso_U_13
_atom_site_aniso_U_12
C1 0.0420(13) 0.0275(11) 0.0197(10) 0.0031(8) 0.0080(9) 0.0062(9)
C2 0.0630(17) 0.0288(12) 0.0271(12) 0.0040(9) 0.0150(11) 0.0141(11)
C3 0.0504(15) 0.0425(14) 0.0301(12) 0.0124(11) 0.0139(11) 0.0235(12)
C4 0.0341(13) 0.0529(16) 0.0289(12) 0.0110(11) 0.0035(10) 0.0113(11)
C5 0.0304(11) 0.0375(13) 0.0240(11) 0.0033(9) 0.0038(9) 0.0010(9)
C6 0.0275(10) 0.0270(11) 0.0191(9) 0.0043(8) 0.0065(8) 0.0036(8)
C7 0.0360(12) 0.0269(11) 0.0215(10) -0.0054(8) 0.0089(9) -0.0011(9)
C8 0.0391(12) 0.0263(11) 0.0274(11) -0.0033(9) 0.0132(9) 0.0034(9)
C9 0.0253(10) 0.0209(10) 0.0192(9) 0.0029(7) 0.0052(8) -0.0003(8)
C10 0.0353(12) 0.0401(13) 0.0305(12) 0.0062(10) 0.0067(10) 0.0151(10)
N1 0.0260(9) 0.0226(9) 0.0181(8) -0.0007(7) 0.0054(7) -0.0011(7)
N2 0.0294(9) 0.0247(9) 0.0223(9) 0.0013(7) 0.0078(7) 0.0041(7)
Ni1 0.0323(2) 0.0182(2) 0.01648(19) 0.000 0.00261(15) 0.000
O1 0.0616(12) 0.0222(8) 0.0210(7) 0.0021(6) -0.0025(7) -0.0027(8)
C1S 0.119(4) 0.057(2) 0.089(3) 0.023(2) 0.071(3) 0.041(2)
Cl1 0.0814(13) 0.0890(13) 0.0493(9) 0.0187(8) 0.0253(8) 0.0246(10)
Cl2 0.127(3) 0.0538(13) 0.168(3) 0.0434(16) 0.070(2) 0.0071(14)
Cl3 0.0918(17) 0.110(2) 0.0604(12) 0.0174(11) 0.0099(11) 0.0479(15)
Cl4 0.0976(18) 0.0684(13) 0.0541(10) 0.0224(9) 0.0226(10) 0.0351(12)
Cl5 0.139(3) 0.130(3) 0.070(2) -0.035(2) -0.001(2) 0.074(3)
Cl6 0.095(3) 0.133(4) 0.136(4) 0.077(3) 0.057(3) 0.018(3)
Cl7 0.088(3) 0.080(3) 0.094(3) -0.0048(18) 0.0266(19) 0.0031(18)

loop_
_atom_type_symbol
_atom_type_description
_atom_type_scat_dispersion_real
_atom_type_scat_dispersion_imag
_atom_type_scat_source
C C 0.0033 0.0016 'International Tables Vol C Tables 4.2.6.8 and 6.1.1.4'
H H 0.0000 0.0000 'International Tables Vol C Tables 4.2.6.8 and 6.1.1.4'
Cl Cl 0.1484 0.1585 'International Tables Vol C Tables 4.2.6.8 and 6.1.1.4'
N N 0.0061 0.0033 'International Tables Vol C Tables 4.2.6.8 and 6.1.1.4'
Ni Ni 0.3393 1.1124 'International Tables Vol C Tables 4.2.6.8 and 6.1.1.4'
O O 0.0106 0.0060 'International Tables Vol C Tables 4.2.6.8 and 6.1.1.4'

loop_
_geom_angle_atom_site_label_1
_geom_angle_atom_site_label_2
_geom_angle_atom_site_label_3
_geom_angle
_geom_angle_site_symmetry_1
_geom_angle_site_symmetry_3
_geom_angle_publ_flag
C2 C1 C6 116.6(2) . . ?
O1 C1 C2 119.5(2) . . ?
O1 C1 C6 123.9(2) . . ?
C1 C2 H2 119.2 . . ?
C3 C2 C1 121.6(2) . . ?
C3 C2 H2 119.2 . . ?
C2 C3 H3 119.7 . . ?
C2 C3 C4 120.6(2) . . ?
C4 C3 H3 119.7 . . ?
C3 C4 H4 120.2 . . ?
C5 C4 C3 119.5(2) . . ?
C5 C4 H4 120.2 . . ?
C4 C5 H5 120.0 . . ?
C4 C5 C6 120.1(2) . . ?
C6 C5 H5 120.0 . . ?
C1 C6 N1 118.75(19) . . ?
C5 C6 C1 121.5(2) . . ?
C5 C6 N1 119.5(2) . . ?
C8 C7 H7 126.6 . . ?
C8 C7 N1 106.83(19) . . ?
N1 C7 H7 126.6 . . ?
C7 C8 H8 126.4 . . ?
C7 C8 N2 107.3(2) . . ?
N2 C8 H8 126.4 . . ?
N1 C9 Ni1 124.53(15) . . ?
N2 C9 N1 104.29(17) . . ?
N2 C9 Ni1 131.13(15) . . ?
H10A C10 H10B 109.5 . . ?
H10A C10 H10C 109.5 . . ?
H10B C10 H10C 109.5 . . ?
N2 C10 H10A 109.5 . . ?
N2 C10 H10B 109.5 . . ?
N2 C10 H10C 109.5 . . ?
C7 N1 C6 124.71(18) . . ?
C9 N1 C6 124.04(18) . . ?
C9 N1 C7 110.68(18) . . ?
C8 N2 C10 122.7(2) . . ?
C9 N2 C8 110.93(18) . . ?
C9 N2 C10 126.33(19) . . ?
C9 Ni1 C9 94.70(12) . 2_657 ?
C9 Ni1 O1 90.51(8) 2_657 2_657 ?
C9 Ni1 O1 169.03(9) 2_657 . ?
C9 Ni1 O1 90.51(8) . . ?
C9 Ni1 O1 169.03(9) . 2_657 ?
O1 Ni1 O1 86.04(10) . 2_657 ?
C1 O1 Ni1 123.36(15) . . ?
Cl1 C1S Cl2 124.7(3) . . ?
Cl1 C1S Cl3 103.8(2) . . ?
Cl1 C1S H1S 115(3) . . ?
Cl2 C1S Cl3 102.5(2) . . ?
Cl2 C1S H1S 95(3) . . ?
Cl3 C1S H1S 115(3) . . ?
Cl4 C1S Cl5 112.4(3) . . ?
Cl4 C1S Cl6 118.6(3) . . ?
Cl4 C1S H1S 113(3) . . ?
Cl5 C1S H1S 108(3) . . ?
Cl6 C1S Cl5 102.0(4) . . ?
Cl6 C1S H1S 101(3) . . ?
Cl7 C1S H1S 99(3) . . ?

loop_
_geom_bond_atom_site_label_1
_geom_bond_atom_site_label_2
_geom_bond_distance
_geom_bond_site_symmetry_2
_geom_bond_publ_flag
C1 C2 1.405(3) . ?
C1 C6 1.406(3) . ?
C1 O1 1.324(3) . ?
C2 H2 0.9500 . ?
C2 C3 1.382(4) . ?
C3 H3 0.9500 . ?
C3 C4 1.382(4) . ?
C4 H4 0.9500 . ?
C4 C5 1.380(3) . ?
C5 H5 0.9500 . ?
C5 C6 1.394(3) . ?
C6 N1 1.425(3) . ?
C7 H7 0.9500 . ?
C7 C8 1.336(3) . ?
C7 N1 1.389(3) . ?
C8 H8 0.9500 . ?
C8 N2 1.383(3) . ?
C9 N1 1.363(3) . ?
C9 N2 1.357(3) . ?
C9 Ni1 1.843(2) . ?
C10 H10A 0.9800 . ?
C10 H10B 0.9800 . ?
C10 H10C 0.9800 . ?
C10 N2 1.459(3) . ?
Ni1 C9 1.843(2) 2_657 ?
Ni1 O1 1.8735(16) . ?
Ni1 O1 1.8735(16) 2_657 ?
C1S Cl1 1.636(3) . ?
C1S Cl2 1.669(4) . ?
C1S Cl3 1.948(4) . ?
C1S Cl4 1.581(3) . ?
C1S Cl5 1.863(5) . ?
C1S Cl6 1.717(4) . ?
C1S Cl7 2.147(8) . ?
C1S H1S 0.85(4) . ?

loop_
_geom_torsion_atom_site_label_1
_geom_torsion_atom_site_label_2
_geom_torsion_atom_site_label_3
_geom_torsion_atom_site_label_4
_geom_torsion
_geom_torsion_site_symmetry_1
_geom_torsion_site_symmetry_2
_geom_torsion_site_symmetry_3
_geom_torsion_site_symmetry_4
_geom_torsion_publ_flag
C1 C2 C3 C4 1.3(4) . . . . ?
C1 C6 N1 C7 -151.2(2) . . . . ?
C1 C6 N1 C9 19.3(3) . . . . ?
C2 C1 C6 C5 -4.4(3) . . . . ?
C2 C1 C6 N1 169.9(2) . . . . ?
C2 C1 O1 Ni1 154.4(2) . . . . ?
C2 C3 C4 C5 -3.1(4) . . . . ?
C3 C4 C5 C6 1.1(4) . . . . ?
C4 C5 C6 C1 2.7(4) . . . . ?
C4 C5 C6 N1 -171.5(2) . . . . ?
C5 C6 N1 C7 23.2(3) . . . . ?
C5 C6 N1 C9 -166.3(2) . . . . ?
C6 C1 C2 C3 2.4(4) . . . . ?
C6 C1 O1 Ni1 -27.3(3) . . . . ?
C7 C8 N2 C9 0.8(3) . . . . ?
C7 C8 N2 C10 -176.7(2) . . . . ?
C8 C7 N1 C6 171.1(2) . . . . ?
C8 C7 N1 C9 -0.5(3) . . . . ?
C9 Ni1 O1 C1 40.4(2) . . . . ?
C9 Ni1 O1 C1 -78.0(5) 2_657 . . . ?
N1 C7 C8 N2 -0.2(3) . . . . ?
N1 C9 N2 C8 -1.1(2) . . . . ?
N1 C9 N2 C10 176.3(2) . . . . ?
N1 C9 Ni1 C9 140.3(2) . . . 2_657 ?
N1 C9 Ni1 O1 -101.6(4) . . . 2_657 ?
N1 C9 Ni1 O1 -30.04(19) . . . . ?
N2 C9 N1 C6 -170.72(19) . . . . ?
N2 C9 N1 C7 0.9(2) . . . . ?
N2 C9 Ni1 C9 -42.98(17) . . . 2_657 ?
N2 C9 Ni1 O1 75.1(5) . . . 2_657 ?
N2 C9 Ni1 O1 146.7(2) . . . . ?
Ni1 C9 N1 C6 6.7(3) . . . . ?
Ni1 C9 N1 C7 178.38(16) . . . . ?
Ni1 C9 N2 C8 -178.26(17) . . . . ?
Ni1 C9 N2 C10 -0.9(3) . . . . ?
O1 C1 C2 C3 -179.3(2) . . . . ?
O1 C1 C6 C5 177.4(2) . . . . ?
O1 C1 C6 N1 -8.4(4) . . . . ?
O1 Ni1 O1 C1 -150.0(2) 2_657 . . . ?
